data_4318125
loop_
_publ_author_name
'M. Tyler Caudle'
'Jason B. Benedict'
'Charles K. Mobley'
'Nicholas A. Straessler'
'Thomas L. Groy'

_publ_section_title
;
 Metal Ion Scrambling in Hexanuclear M6(Et2NCO2)12 Complexes (M = Co, Mg).
 Synthesis, Solid State Structure, and Solution Dynamics of Heteronuclear
 ConMg6-n(Et2NCO2)12 Complexes
;
_journal_name_full 'Inorganic Chemistry'
_journal_page_first 3183
_journal_page_last 3190
_journal_paper_doi 10.1021/ic025604d
_journal_volume 41
_journal_year 2002
_chemical_formula_sum 'C60 H120 Co1.58 Mg4.42 N12 O24'
_chemical_formula_weight 1594.33
_chemical_name_systematic
; 
 ? 
;
_space_group_IT_number 68
_symmetry_cell_setting orthorhombic
_symmetry_space_group_name_Hall '-C 2a 2ac'
_symmetry_space_group_name_H-M 'C c c a :2'
_atom_sites_solution_hydrogens geom
_atom_sites_solution_primary direct
_atom_sites_solution_secondary difmap
_audit_creation_method SHELXL-97
_cell_angle_alpha 90.00
_cell_angle_beta 90.00
_cell_angle_gamma 90.00
_cell_formula_units_Z 4
_cell_length_a 20.8064(10)
_cell_length_b 25.1198(12)
_cell_length_c 16.4196(8)
_cell_measurement_reflns_used 4371
_cell_measurement_temperature 298(2)
_cell_measurement_theta_max 21.26
_cell_measurement_theta_min 2.48
_cell_volume 8581.7(7)
_computing_cell_refinement 'SAINT V6.02A'
_computing_data_collection 'SMART V5.618'
_computing_data_reduction 'SAINT V6.02A'
_computing_molecular_graphics 'Bruker SHELXTL Ver. 5.1 (1997)'
_computing_publication_material 'Bruker SHELXTL Ver. 5.1 (1997)'
_computing_structure_refinement 'SHELXL-97 (Sheldrick, 1997)'
_computing_structure_solution 'SHELXS-97 (Sheldrick, 1990)'
_diffrn_ambient_temperature 298(2)
_diffrn_measured_fraction_theta_full 1.000
_diffrn_measured_fraction_theta_max 1.000
_diffrn_measurement_device_type 'Bruker SMART APEX'
_diffrn_measurement_method '\w scan'
_diffrn_radiation_monochromator graphite
_diffrn_radiation_source 'fine-focus sealed tube'
_diffrn_radiation_type MoK\a
_diffrn_radiation_wavelength 0.71073
_diffrn_reflns_av_R_equivalents 0.1219
_diffrn_reflns_av_sigmaI/netI 0.1111
_diffrn_reflns_limit_h_max 27
_diffrn_reflns_limit_h_min -27
_diffrn_reflns_limit_k_max 32
_diffrn_reflns_limit_k_min -32
_diffrn_reflns_limit_l_max 21
_diffrn_reflns_limit_l_min -21
_diffrn_reflns_number 41109
_diffrn_reflns_theta_full 27.48
_diffrn_reflns_theta_max 27.48
_diffrn_reflns_theta_min 1.62
_diffrn_standards_decay_% 0.00
_exptl_absorpt_coefficient_mu 0.413
_exptl_absorpt_correction_T_max 0.9281
_exptl_absorpt_correction_T_min 0.5894
_exptl_absorpt_correction_type empirical
_exptl_absorpt_process_details 'Bruker SADABS'
_exptl_crystal_colour Purple
_exptl_crystal_density_diffrn 1.234
_exptl_crystal_density_method 'not measured'
_exptl_crystal_description 'Rectangular Parallelepiped'
_exptl_crystal_F_000 3407
_exptl_crystal_size_max 0.22
_exptl_crystal_size_mid 0.17
_exptl_crystal_size_min 0.12
_refine_diff_density_max 0.243
_refine_diff_density_min -0.155
_refine_diff_density_rms 0.037
_refine_ls_extinction_method none
_refine_ls_goodness_of_fit_ref 0.689
_refine_ls_hydrogen_treatment mixed
_refine_ls_matrix_type full
_refine_ls_number_parameters 248
_refine_ls_number_reflns 4931
_refine_ls_number_restraints 63
_refine_ls_restrained_S_all 0.695
_refine_ls_R_factor_all 0.1555
_refine_ls_R_factor_gt 0.0447
_refine_ls_shift/su_max 0.000
_refine_ls_shift/su_mean 0.000
_refine_ls_structure_factor_coef Fsqd
_refine_ls_weighting_details 'calc w=1/[\s^2^(Fo^2^)+(0.0465P)^2^+0.0000P] where P=(Fo^2^+2Fc^2^)/3'
_refine_ls_weighting_scheme calc
_refine_ls_wR_factor_gt 0.0896
_refine_ls_wR_factor_ref 0.1092
_reflns_number_gt 1549
_reflns_number_total 4931
_reflns_threshold_expression >2sigma(I)
_cod_data_source_file ic025604d_s2_1.cif
_cod_data_source_block Co1.6Mg4.4
_cod_depositor_comments
;
The following automatic conversions were performed:

'_symmetry_cell_setting' value 'Orthorhombic' changed to
'orthorhombic' according to the built-in table from CIF Core
dictionary named 'cif_core.dic' version 2.4.1 from
2010-06-29.

'_exptl_absorpt_correction_type' value 'Empirical'
changed to 'empirical' according to the built-in table from CIF Core
dictionary named 'cif_core.dic' version 2.4.1 from 2010-06-29.

Automatic conversion script
Id: cif_fix_values 1646 2011-03-28 12:23:43Z adriana 
;
_cod_original_sg_symbol_H-M 'C c c a'
_cod_database_code 4318125

loop_
_symmetry_equiv_pos_as_xyz
'x, y, z'
'-x+1/2, -y, z'
'-x, y, -z+1/2'
'x+1/2, -y, -z+1/2'
'x+1/2, y+1/2, z'
'-x+1, -y+1/2, z'
'-x+1/2, y+1/2, -z+1/2'
'x+1, -y+1/2, -z+1/2'
'-x, -y, -z'
'x-1/2, y, -z'
'x, -y, z-1/2'
'-x-1/2, y, z-1/2'
'-x+1/2, -y+1/2, -z'
'x, y+1/2, -z'
'x+1/2, -y+1/2, z-1/2'
'-x, y+1/2, z-1/2'

loop_
_atom_site_label
_atom_site_type_symbol
_atom_site_fract_x
_atom_site_fract_y
_atom_site_fract_z
_atom_site_U_iso_or_equiv
_atom_site_adp_type
_atom_site_occupancy
_atom_site_symmetry_multiplicity
_atom_site_calc_flag
_atom_site_refinement_flags
_atom_site_disorder_assembly
_atom_site_disorder_group
Co1 Co 0.13140(3) 0.20286(2) 0.67853(4) 0.0713(3) Uani 0.3951(15) 1 d P . .
Mg1 Mg 0.13140(3) 0.20286(2) 0.67853(4) 0.0713(3) Uani 0.60 1 d P . .
Mg2 Mg 0.0000 0.16148(5) 0.7500 0.0657(4) Uani 1 2 d S . .
O1 O 0.21960(12) 0.20989(9) 0.71953(15) 0.1099(9) Uani 1 1 d . . .
C1 C 0.2478(3) 0.2500 0.7500 0.0932(15) Uani 1 2 d S . .
N1 N 0.3133(2) 0.2500 0.7500 0.1121(15) Uani 1 2 d SD . .
C2 C 0.3489(2) 0.20692(18) 0.7092(3) 0.157(2) Uani 1 1 d D . .
H2A H 0.3204 0.1891 0.6712 0.188 Uiso 1 1 calc R . .
H2B H 0.3839 0.2223 0.6781 0.188 Uiso 1 1 calc R . .
C3 C 0.3740(3) 0.1692(2) 0.7637(4) 0.281(4) Uani 1 1 d D . .
H3A H 0.3758 0.1350 0.7376 0.421 Uiso 1 1 calc R . .
H3B H 0.3469 0.1671 0.8109 0.421 Uiso 1 1 calc R . .
H3C H 0.4165 0.1797 0.7799 0.421 Uiso 1 1 calc R . .
O2 O 0.02978(9) 0.21276(7) 0.65946(11) 0.0686(6) Uani 1 1 d . . .
C4 C 0.0000 0.2500 0.6213(3) 0.0673(12) Uani 1 2 d S . .
N2 N 0.0000 0.2500 0.5394(2) 0.0824(11) Uani 1 2 d SD . .
C5 C 0.03405(18) 0.20926(13) 0.4931(2) 0.1035(12) Uani 1 1 d D . .
H5A H 0.0703 0.1967 0.5249 0.124 Uiso 1 1 calc R . .
H5B H 0.0508 0.2250 0.4435 0.124 Uiso 1 1 calc R . .
C6 C -0.0072(2) 0.16311(15) 0.4714(3) 0.1501(17) Uani 1 1 d D . .
H6A H 0.0160 0.1398 0.4356 0.225 Uiso 1 1 calc R . .
H6B H -0.0453 0.1756 0.4445 0.225 Uiso 1 1 calc R . .
H6C H -0.0189 0.1442 0.5200 0.225 Uiso 1 1 calc R . .
O3 O 0.12935(10) 0.13385(8) 0.62374(13) 0.0875(7) Uani 1 1 d . . .
O4 O 0.03670(11) 0.10331(7) 0.67988(13) 0.0823(7) Uani 1 1 d . . .
C7 C 0.0861(2) 0.09850(13) 0.6365(2) 0.0846(11) Uani 1 1 d . A .
N3 N 0.09481(17) 0.05076(11) 0.5981(2) 0.1211(12) Uani 1 1 d D . .
C8 C 0.1531(4) 0.0429(6) 0.5472(6) 0.175(4) Uani 0.804(7) 1 d PD A -1
H8A H 0.1867 0.0672 0.5644 0.210 Uiso 0.804(7) 1 calc PR A -1
H8B H 0.1690 0.0068 0.5538 0.210 Uiso 0.804(7) 1 calc PR A -1
C9 C 0.1374(3) 0.0524(3) 0.4628(4) 0.216(5) Uani 0.804(7) 1 d PD A -1
H9A H 0.1733 0.0430 0.4292 0.324 Uiso 0.804(7) 1 calc PR A -1
H9B H 0.1274 0.0894 0.4553 0.324 Uiso 0.804(7) 1 calc PR A -1
H9C H 0.1008 0.0312 0.4479 0.324 Uiso 0.804(7) 1 calc PR A -1
C8' C 0.1474(13) 0.032(3) 0.544(2) 0.175(4) Uani 0.20 1 d PD A -2
H8C H 0.1364 -0.0025 0.5222 0.210 Uiso 0.196(7) 1 calc PR A -2
H8D H 0.1526 0.0567 0.4995 0.210 Uiso 0.196(7) 1 calc PR A -2
C9' C 0.2073(10) 0.0282(11) 0.5896(19) 0.216(5) Uani 0.20 1 d PD A -2
H9D H 0.2169 0.0620 0.6140 0.324 Uiso 0.196(7) 1 calc PR A -2
H9E H 0.2414 0.0184 0.5532 0.324 Uiso 0.196(7) 1 calc PR A -2
H9F H 0.2031 0.0017 0.6314 0.324 Uiso 0.196(7) 1 calc PR A -2
C10 C 0.0481(2) 0.00671(15) 0.6088(3) 0.1375(17) Uani 1 1 d D A .
H10A H 0.0061 0.0214 0.6211 0.165 Uiso 1 1 calc R . .
H10B H 0.0447 -0.0132 0.5583 0.165 Uiso 1 1 calc R . .
C11 C 0.0676(2) -0.02887(17) 0.6739(3) 0.214(3) Uani 1 1 d D . .
H11A H 0.0378 -0.0580 0.6776 0.321 Uiso 1 1 calc R A .
H11B H 0.0681 -0.0098 0.7246 0.321 Uiso 1 1 calc R . .
H11C H 0.1099 -0.0424 0.6628 0.321 Uiso 1 1 calc R . .
O5 O 0.09671(10) 0.17877(7) 0.78969(13) 0.0724(6) Uani 1 1 d . . .
O6 O 0.14095(10) 0.23054(8) 0.88679(13) 0.0858(7) Uani 1 1 d . . .
C12 C 0.12868(16) 0.18554(14) 0.8567(2) 0.0780(10) Uani 1 1 d . . .
N4 N 0.14929(15) 0.14202(11) 0.89685(19) 0.1039(10) Uani 1 1 d D . .
C13 C 0.1396(2) 0.08852(13) 0.8633(3) 0.1312(16) Uani 1 1 d D . .
H13A H 0.1011 0.0887 0.8300 0.157 Uiso 1 1 calc R . .
H13B H 0.1324 0.0639 0.9079 0.157 Uiso 1 1 calc R . .
C14 C 0.1945(2) 0.06856(16) 0.8130(3) 0.176(2) Uani 1 1 d D . .
H14A H 0.1845 0.0338 0.7924 0.264 Uiso 1 1 calc R . .
H14B H 0.2325 0.0667 0.8460 0.264 Uiso 1 1 calc R . .
H14C H 0.2017 0.0924 0.7682 0.264 Uiso 1 1 calc R . .
C15 C 0.1843(2) 0.14902(17) 0.9754(3) 0.1502(19) Uani 1 1 d D . .
H15A H 0.1615 0.1746 1.0089 0.180 Uiso 1 1 calc R . .
H15B H 0.1853 0.1154 1.0043 0.180 Uiso 1 1 calc R . .
C16 C 0.2491(3) 0.1673(2) 0.9626(3) 0.191(3) Uani 1 1 d D . .
H16A H 0.2706 0.1701 1.0141 0.286 Uiso 1 1 calc R . .
H16B H 0.2482 0.2015 0.9367 0.286 Uiso 1 1 calc R . .
H16C H 0.2715 0.1424 0.9286 0.286 Uiso 1 1 calc R . .

loop_
_atom_site_aniso_label
_atom_site_aniso_U_11
_atom_site_aniso_U_22
_atom_site_aniso_U_33
_atom_site_aniso_U_23
_atom_site_aniso_U_13
_atom_site_aniso_U_12
Co1 0.0831(5) 0.0491(4) 0.0818(5) -0.0095(4) 0.0082(4) -0.0070(4)
Mg1 0.0831(5) 0.0491(4) 0.0818(5) -0.0095(4) 0.0082(4) -0.0070(4)
Mg2 0.0806(11) 0.0428(7) 0.0736(10) 0.000 0.0044(8) 0.000
O1 0.097(2) 0.0894(18) 0.144(2) -0.0060(16) -0.0083(15) -0.0174(15)
C1 0.083(5) 0.100(5) 0.096(4) -0.007(4) 0.000 0.000
N1 0.071(3) 0.111(4) 0.154(4) -0.043(3) 0.000 0.000
C2 0.099(4) 0.154(5) 0.217(6) -0.082(4) 0.022(3) 0.014(3)
C3 0.324(10) 0.204(7) 0.314(9) -0.044(6) -0.045(7) 0.157(6)
O2 0.0884(15) 0.0492(12) 0.0681(14) 0.0037(11) 0.0018(11) -0.0002(10)
C4 0.084(4) 0.054(3) 0.064(4) 0.000 0.000 -0.021(3)
N2 0.115(3) 0.073(3) 0.059(3) 0.000 0.000 0.006(2)
C5 0.134(3) 0.096(3) 0.081(3) -0.016(2) 0.007(2) 0.005(3)
C6 0.170(4) 0.121(3) 0.159(4) -0.057(3) -0.015(3) -0.007(3)
O3 0.0977(17) 0.0548(13) 0.1099(17) -0.0205(13) 0.0221(14) -0.0111(13)
O4 0.0992(18) 0.0520(12) 0.0956(17) -0.0115(12) 0.0213(14) -0.0021(12)
C7 0.109(3) 0.048(2) 0.097(3) -0.016(2) 0.017(2) 0.004(2)
N3 0.131(3) 0.068(2) 0.165(3) -0.044(2) 0.060(2) -0.016(2)
C8 0.222(8) 0.088(9) 0.216(7) -0.064(5) 0.082(7) -0.047(5)
C9 0.183(7) 0.177(7) 0.289(10) -0.097(8) 0.102(8) -0.047(5)
C8' 0.222(8) 0.088(9) 0.216(7) -0.064(5) 0.082(7) -0.047(5)
C9' 0.183(7) 0.177(7) 0.289(10) -0.097(8) 0.102(8) -0.047(5)
C10 0.163(4) 0.075(3) 0.174(5) -0.042(3) 0.047(3) -0.024(3)
C11 0.250(7) 0.126(4) 0.267(7) 0.053(5) 0.036(5) -0.013(4)
O5 0.0812(15) 0.0603(13) 0.0758(15) -0.0001(11) -0.0075(12) 0.0059(11)
O6 0.1072(18) 0.0609(14) 0.0893(16) -0.0103(12) -0.0189(13) 0.0162(13)
C12 0.085(3) 0.066(2) 0.083(3) 0.001(2) -0.006(2) 0.016(2)
N4 0.134(3) 0.0630(19) 0.115(3) 0.0044(19) -0.039(2) 0.0206(19)
C13 0.173(4) 0.053(2) 0.168(4) 0.018(3) -0.039(3) 0.016(3)
C14 0.177(5) 0.110(3) 0.241(6) -0.056(4) -0.035(4) 0.059(3)
C15 0.152(5) 0.111(3) 0.188(5) 0.019(3) -0.059(5) 0.016(3)
C16 0.191(6) 0.191(5) 0.191(6) -0.036(4) -0.071(5) 0.081(5)

loop_
_atom_type_symbol
_atom_type_description
_atom_type_scat_dispersion_real
_atom_type_scat_dispersion_imag
_atom_type_scat_source
C C 0.0033 0.0016 'International Tables Vol C Tables 4.2.6.8 and 6.1.1.4'
H H 0.0000 0.0000 'International Tables Vol C Tables 4.2.6.8 and 6.1.1.4'
N N 0.0061 0.0033 'International Tables Vol C Tables 4.2.6.8 and 6.1.1.4'
O O 0.0106 0.0060 'International Tables Vol C Tables 4.2.6.8 and 6.1.1.4'
Mg Mg 0.0486 0.0363 'International Tables Vol C Tables 4.2.6.8 and 6.1.1.4'
Co Co 0.3494 0.9721 'International Tables Vol C Tables 4.2.6.8 and 6.1.1.4'

loop_
_geom_angle_atom_site_label_1
_geom_angle_atom_site_label_2
_geom_angle_atom_site_label_3
_geom_angle
_geom_angle_site_symmetry_1
_geom_angle_site_symmetry_3
_geom_angle_publ_flag
O3 Co1 O1 104.97(10) . . ?
O3 Co1 O6 119.88(9) . 8_456 ?
O1 Co1 O6 90.91(9) . 8_456 ?
O3 Co1 O5 98.05(9) . . ?
O1 Co1 O5 92.88(10) . . ?
O6 Co1 O5 139.37(9) 8_456 . ?
O3 Co1 O2 90.81(8) . . ?
O1 Co1 O2 163.38(9) . . ?
O6 Co1 O2 85.57(8) 8_456 . ?
O5 Co1 O2 79.52(8) . . ?
O3 Co1 Mg2 81.94(7) . . ?
O1 Co1 Mg2 135.48(8) . . ?
O6 Co1 Mg2 124.23(7) 8_456 . ?
O5 Co1 Mg2 42.87(6) . . ?
O2 Co1 Mg2 40.53(5) . . ?
O3 Co1 Mg1 162.64(8) . 8_456 ?
O1 Co1 Mg1 72.22(7) . 8_456 ?
O6 Co1 Mg1 77.47(7) 8_456 8_456 ?
O5 Co1 Mg1 65.40(6) . 8_456 ?
O2 Co1 Mg1 91.16(5) . 8_456 ?
Mg2 Co1 Mg1 88.40(2) . 8_456 ?
O4 Mg2 O4 86.79(12) 3_556 . ?
O4 Mg2 O2 168.71(9) 3_556 . ?
O4 Mg2 O2 85.82(7) . . ?
O4 Mg2 O2 85.82(7) 3_556 3_556 ?
O4 Mg2 O2 168.71(9) . 3_556 ?
O2 Mg2 O2 102.69(11) . 3_556 ?
O4 Mg2 O5 109.10(8) 3_556 . ?
O4 Mg2 O5 88.00(8) . . ?
O2 Mg2 O5 79.16(8) . . ?
O2 Mg2 O5 86.38(8) 3_556 . ?
O4 Mg2 O5 88.00(8) 3_556 3_556 ?
O4 Mg2 O5 109.10(8) . 3_556 ?
O2 Mg2 O5 86.38(8) . 3_556 ?
O2 Mg2 O5 79.16(8) 3_556 3_556 ?
O5 Mg2 O5 156.79(11) . 3_556 ?
O4 Mg2 Co1 141.47(7) 3_556 . ?
O4 Mg2 Co1 72.36(6) . . ?
O2 Mg2 Co1 42.69(6) . . ?
O2 Mg2 Co1 108.85(6) 3_556 . ?
O5 Mg2 Co1 40.33(6) . . ?
O5 Mg2 Co1 129.03(6) 3_556 . ?
O4 Mg2 Co1 72.36(6) 3_556 3_556 ?
O4 Mg2 Co1 141.47(7) . 3_556 ?
O2 Mg2 Co1 108.85(6) . 3_556 ?
O2 Mg2 Co1 42.69(6) 3_556 3_556 ?
O5 Mg2 Co1 129.03(6) . 3_556 ?
O5 Mg2 Co1 40.33(6) 3_556 3_556 ?
Co1 Mg2 Co1 141.49(5) . 3_556 ?
O4 Mg2 Mg1 72.36(6) 3_556 3_556 ?
O4 Mg2 Mg1 141.47(7) . 3_556 ?
O2 Mg2 Mg1 108.85(6) . 3_556 ?
O2 Mg2 Mg1 42.69(6) 3_556 3_556 ?
O5 Mg2 Mg1 129.03(6) . 3_556 ?
O5 Mg2 Mg1 40.33(6) 3_556 3_556 ?
Co1 Mg2 Mg1 141.49(5) . 3_556 ?
Co1 Mg2 Mg1 0.000(11) 3_556 3_556 ?
C1 O1 Co1 129.7(3) . . ?
O1 C1 O1 124.9(6) . 8_456 ?
O1 C1 N1 117.5(3) . . ?
O1 C1 N1 117.5(3) 8_456 . ?
C1 N1 C2 120.2(2) . 8_456 ?
C1 N1 C2 120.2(2) . . ?
C2 N1 C2 119.6(5) 8_456 . ?
C3 C2 N1 113.1(4) . . ?
C4 O2 Mg2 131.40(19) . . ?
C4 O2 Co1 128.96(12) . . ?
Mg2 O2 Co1 96.79(8) . . ?
O2 C4 O2 121.6(4) . 6_455 ?
O2 C4 N2 119.2(2) . . ?
O2 C4 N2 119.2(2) 6_455 . ?
C4 N2 C5 121.42(19) . . ?
C4 N2 C5 121.42(19) . 6_455 ?
C5 N2 C5 117.2(4) . 6_455 ?
N2 C5 C6 113.1(3) . . ?
C7 O3 Co1 123.7(2) . . ?
C7 O4 Mg2 134.9(2) . . ?
O4 C7 O3 126.9(3) . . ?
O4 C7 N3 117.1(3) . . ?
O3 C7 N3 116.0(3) . . ?
C7 N3 C8' 131(3) . . ?
C7 N3 C10 120.9(3) . . ?
C8' N3 C10 109(3) . . ?
C7 N3 C8 119.0(6) . . ?
C8' N3 C8 12(4) . . ?
C10 N3 C8 120.1(6) . . ?
C9 C8 N3 109.4(7) . . ?
C9' C8' N3 110.6(18) . . ?
C11 C10 N3 111.2(4) . . ?
C12 O5 Co1 122.4(2) . . ?
C12 O5 Mg2 139.5(2) . . ?
Co1 O5 Mg2 96.81(9) . . ?
C12 O6 Mg1 121.4(2) . 8_456 ?
C12 O6 Co1 121.4(2) . 8_456 ?
Mg1 O6 Co1 0.00(5) 8_456 8_456 ?
O6 C12 O5 123.6(3) . . ?
O6 C12 N4 118.2(3) . . ?
O5 C12 N4 118.2(3) . . ?
O6 C12 Mg1 36.53(15) . 8_456 ?
O5 C12 Mg1 88.11(19) . 8_456 ?
N4 C12 Mg1 152.6(3) . 8_456 ?
C12 N4 C13 121.1(3) . . ?
C12 N4 C15 118.9(3) . . ?
C13 N4 C15 120.0(3) . . ?
N4 C13 C14 114.1(4) . . ?
C16 C15 N4 111.7(5) . . ?

loop_
_geom_bond_atom_site_label_1
_geom_bond_atom_site_label_2
_geom_bond_distance
_geom_bond_site_symmetry_2
_geom_bond_publ_flag
Co1 O3 1.954(2) . ?
Co1 O1 1.963(3) . ?
Co1 O6 1.997(2) 8_456 ?
Co1 O5 2.054(2) . ?
Co1 O2 2.152(2) . ?
Co1 Mg2 3.1515(7) . ?
Co1 Mg1 3.3343(12) 8_456 ?
Mg2 O4 2.011(2) 3_556 ?
Mg2 O4 2.011(2) . ?
Mg2 O2 2.062(2) . ?
Mg2 O2 2.062(2) 3_556 ?
Mg2 O5 2.159(2) . ?
Mg2 O5 2.159(2) 3_556 ?
Mg2 Co1 3.1515(7) 3_556 ?
Mg2 Mg1 3.1515(7) 3_556 ?
O1 C1 1.269(3) . ?
C1 O1 1.269(3) 8_456 ?
C1 N1 1.363(6) . ?
N1 C2 1.473(4) 8_456 ?
N1 C2 1.473(4) . ?
C2 C3 1.404(6) . ?
O2 C4 1.285(3) . ?
C4 O2 1.285(3) 6_455 ?
C4 N2 1.345(5) . ?
N2 C5 1.459(3) . ?
N2 C5 1.459(3) 6_455 ?
C5 C6 1.486(4) . ?
O3 C7 1.282(4) . ?
O4 C7 1.256(4) . ?
C7 N3 1.367(4) . ?
N3 C8' 1.481(15) . ?
N3 C10 1.483(4) . ?
N3 C8 1.487(7) . ?
C8 C9 1.444(10) . ?
C8' C9' 1.453(16) . ?
C10 C11 1.452(5) . ?
O5 C12 1.297(3) . ?
O6 C12 1.260(3) . ?
O6 Mg1 1.997(2) 8_456 ?
O6 Co1 1.997(2) 8_456 ?
C12 N4 1.347(4) . ?
C12 Mg1 2.863(4) 8_456 ?
N4 C13 1.466(4) . ?
N4 C15 1.491(5) . ?
C13 C14 1.497(5) . ?
C15 C16 1.438(5) . ?

loop_
_geom_torsion_atom_site_label_1
_geom_torsion_atom_site_label_2
_geom_torsion_atom_site_label_3
_geom_torsion_atom_site_label_4
_geom_torsion
_geom_torsion_site_symmetry_1
_geom_torsion_site_symmetry_2
_geom_torsion_site_symmetry_3
_geom_torsion_site_symmetry_4
_geom_torsion_publ_flag
O3 Co1 Mg2 O4 63.02(13) . . . 3_556 ?
O1 Co1 Mg2 O4 -40.17(16) . . . 3_556 ?
O6 Co1 Mg2 O4 -176.16(13) 8_456 . . 3_556 ?
O5 Co1 Mg2 O4 -48.11(13) . . . 3_556 ?
O2 Co1 Mg2 O4 163.83(14) . . . 3_556 ?
Mg1 Co1 Mg2 O4 -102.51(11) 8_456 . . 3_556 ?
O3 Co1 Mg2 O4 2.60(10) . . . . ?
O1 Co1 Mg2 O4 -100.59(12) . . . . ?
O6 Co1 Mg2 O4 123.42(11) 8_456 . . . ?
O5 Co1 Mg2 O4 -108.53(10) . . . . ?
O2 Co1 Mg2 O4 103.41(9) . . . . ?
Mg1 Co1 Mg2 O4 -162.93(7) 8_456 . . . ?
O3 Co1 Mg2 O2 -100.81(10) . . . . ?
O1 Co1 Mg2 O2 156.01(13) . . . . ?
O6 Co1 Mg2 O2 20.01(11) 8_456 . . . ?
O5 Co1 Mg2 O2 148.06(11) . . . . ?
Mg1 Co1 Mg2 O2 93.66(8) 8_456 . . . ?
O3 Co1 Mg2 O2 170.78(9) . . . 3_556 ?
O1 Co1 Mg2 O2 67.59(12) . . . 3_556 ?
O6 Co1 Mg2 O2 -68.40(10) 8_456 . . 3_556 ?
O5 Co1 Mg2 O2 59.65(9) . . . 3_556 ?
O2 Co1 Mg2 O2 -88.41(12) . . . 3_556 ?
Mg1 Co1 Mg2 O2 5.25(6) 8_456 . . 3_556 ?
O3 Co1 Mg2 O5 111.13(10) . . . . ?
O1 Co1 Mg2 O5 7.94(13) . . . . ?
O6 Co1 Mg2 O5 -128.05(11) 8_456 . . . ?
O2 Co1 Mg2 O5 -148.06(11) . . . . ?
Mg1 Co1 Mg2 O5 -54.40(8) 8_456 . . . ?
O3 Co1 Mg2 O5 -98.02(10) . . . 3_556 ?
O1 Co1 Mg2 O5 158.79(12) . . . 3_556 ?
O6 Co1 Mg2 O5 22.79(11) 8_456 . . 3_556 ?
O5 Co1 Mg2 O5 150.84(13) . . . 3_556 ?
O2 Co1 Mg2 O5 2.78(10) . . . 3_556 ?
Mg1 Co1 Mg2 O5 96.44(8) 8_456 . . 3_556 ?
O3 Co1 Mg2 Co1 -154.14(7) . . . 3_556 ?
O1 Co1 Mg2 Co1 102.67(10) . . . 3_556 ?
O6 Co1 Mg2 Co1 -33.33(8) 8_456 . . 3_556 ?
O5 Co1 Mg2 Co1 94.72(8) . . . 3_556 ?
O2 Co1 Mg2 Co1 -53.34(7) . . . 3_556 ?
Mg1 Co1 Mg2 Co1 40.323(16) 8_456 . . 3_556 ?
O3 Co1 Mg2 Mg1 -154.14(7) . . . 3_556 ?
O1 Co1 Mg2 Mg1 102.67(10) . . . 3_556 ?
O6 Co1 Mg2 Mg1 -33.33(8) 8_456 . . 3_556 ?
O5 Co1 Mg2 Mg1 94.72(8) . . . 3_556 ?
O2 Co1 Mg2 Mg1 -53.34(7) . . . 3_556 ?
Mg1 Co1 Mg2 Mg1 40.323(16) 8_456 . . 3_556 ?
O3 Co1 O1 C1 169.8(2) . . . . ?
O6 Co1 O1 C1 48.5(3) 8_456 . . . ?
O5 Co1 O1 C1 -91.0(2) . . . . ?
O2 Co1 O1 C1 -29.0(5) . . . . ?
Mg2 Co1 O1 C1 -96.4(2) . . . . ?
Mg1 Co1 O1 C1 -28.0(2) 8_456 . . . ?
Co1 O1 C1 O1 20.33(16) . . . 8_456 ?
Co1 O1 C1 N1 -159.67(16) . . . . ?
O1 C1 N1 C2 -174.6(3) . . . 8_456 ?
O1 C1 N1 C2 5.4(3) 8_456 . . 8_456 ?
O1 C1 N1 C2 5.4(3) . . . . ?
O1 C1 N1 C2 -174.6(3) 8_456 . . . ?
C1 N1 C2 C3 -102.7(5) . . . . ?
C2 N1 C2 C3 77.3(5) 8_456 . . . ?
O4 Mg2 O2 C4 80.8(5) 3_556 . . . ?
O4 Mg2 O2 C4 130.0(3) . . . . ?
O2 Mg2 O2 C4 -57.5(3) 3_556 . . . ?
O5 Mg2 O2 C4 -141.2(3) . . . . ?
O5 Mg2 O2 C4 20.5(3) 3_556 . . . ?
Co1 Mg2 O2 C4 -161.6(3) . . . . ?
Co1 Mg2 O2 C4 -13.5(3) 3_556 . . . ?
Mg1 Mg2 O2 C4 -13.5(3) 3_556 . . . ?
O4 Mg2 O2 Co1 -117.6(4) 3_556 . . . ?
O4 Mg2 O2 Co1 -68.36(8) . . . . ?
O2 Mg2 O2 Co1 104.14(8) 3_556 . . . ?
O5 Mg2 O2 Co1 20.40(7) . . . . ?
O5 Mg2 O2 Co1 -177.83(8) 3_556 . . . ?
Co1 Mg2 O2 Co1 148.14(5) 3_556 . . . ?
Mg1 Mg2 O2 Co1 148.14(5) 3_556 . . . ?
O3 Co1 O2 C4 -121.1(3) . . . . ?
O1 Co1 O2 C4 77.0(4) . . . . ?
O6 Co1 O2 C4 -1.2(3) 8_456 . . . ?
O5 Co1 O2 C4 140.8(3) . . . . ?
Mg2 Co1 O2 C4 162.3(3) . . . . ?
Mg1 Co1 O2 C4 76.1(3) 8_456 . . . ?
O3 Co1 O2 Mg2 76.57(9) . . . . ?
O1 Co1 O2 Mg2 -85.3(3) . . . . ?
O6 Co1 O2 Mg2 -163.51(9) 8_456 . . . ?
O5 Co1 O2 Mg2 -21.47(7) . . . . ?
Mg1 Co1 O2 Mg2 -86.18(6) 8_456 . . . ?
Mg2 O2 C4 O2 52.54(18) . . . 6_455 ?
Co1 O2 C4 O2 -103.7(2) . . . 6_455 ?
Mg2 O2 C4 N2 -127.46(18) . . . . ?
Co1 O2 C4 N2 76.3(2) . . . . ?
O2 C4 N2 C5 -1.2(2) . . . . ?
O2 C4 N2 C5 178.8(2) 6_455 . . . ?
O2 C4 N2 C5 178.8(2) . . . 6_455 ?
O2 C4 N2 C5 -1.2(2) 6_455 . . 6_455 ?
C4 N2 C5 C6 92.6(3) . . . . ?
C5 N2 C5 C6 -87.4(3) 6_455 . . . ?
O1 Co1 O3 C7 130.3(3) . . . . ?
O6 Co1 O3 C7 -129.7(3) 8_456 . . . ?
O5 Co1 O3 C7 35.1(3) . . . . ?
O2 Co1 O3 C7 -44.4(3) . . . . ?
Mg2 Co1 O3 C7 -4.7(3) . . . . ?
Mg1 Co1 O3 C7 52.1(4) 8_456 . . . ?
O4 Mg2 O4 C7 -148.8(4) 3_556 . . . ?
O2 Mg2 O4 C7 39.8(3) . . . . ?
O2 Mg2 O4 C7 -99.6(5) 3_556 . . . ?
O5 Mg2 O4 C7 -39.5(3) . . . . ?
O5 Mg2 O4 C7 124.5(3) 3_556 . . . ?
Co1 Mg2 O4 C7 -1.6(3) . . . . ?
Co1 Mg2 O4 C7 155.1(3) 3_556 . . . ?
Mg1 Mg2 O4 C7 155.1(3) 3_556 . . . ?
Mg2 O4 C7 O3 -1.5(6) . . . . ?
Mg2 O4 C7 N3 178.9(2) . . . . ?
Co1 O3 C7 O4 5.6(5) . . . . ?
Co1 O3 C7 N3 -174.7(2) . . . . ?
O4 C7 N3 C8' -179(2) . . . . ?
O3 C7 N3 C8' 1(3) . . . . ?
O4 C7 N3 C10 -0.7(6) . . . . ?
O3 C7 N3 C10 179.6(3) . . . . ?
O4 C7 N3 C8 -179.0(6) . . . . ?
O3 C7 N3 C8 1.4(7) . . . . ?
C7 N3 C8 C9 -97.3(8) . . . . ?
C8' N3 C8 C9 82(11) . . . . ?
C10 N3 C8 C9 84.4(11) . . . . ?
C7 N3 C8' C9' 66(6) . . . . ?
C10 N3 C8' C9' -113(5) . . . . ?
C8 N3 C8' C9' 65(8) . . . . ?
C7 N3 C10 C11 -93.7(5) . . . . ?
C8' N3 C10 C11 84.9(19) . . . . ?
C8 N3 C10 C11 84.5(7) . . . . ?
O3 Co1 O5 C12 122.0(2) . . . . ?
O1 Co1 O5 C12 16.4(2) . . . . ?
O6 Co1 O5 C12 -78.3(3) 8_456 . . . ?
O2 Co1 O5 C12 -148.7(2) . . . . ?
Mg2 Co1 O5 C12 -169.1(3) . . . . ?
Mg1 Co1 O5 C12 -52.5(2) 8_456 . . . ?
O3 Co1 O5 Mg2 -68.87(9) . . . . ?
O1 Co1 O5 Mg2 -174.43(9) . . . . ?
O6 Co1 O5 Mg2 90.81(14) 8_456 . . . ?
O2 Co1 O5 Mg2 20.46(7) . . . . ?
Mg1 Co1 O5 Mg2 116.63(7) 8_456 . . . ?
O4 Mg2 O5 C12 -43.6(3) 3_556 . . . ?
O4 Mg2 O5 C12 -129.5(3) . . . . ?
O2 Mg2 O5 C12 144.4(3) . . . . ?
O2 Mg2 O5 C12 40.7(3) 3_556 . . . ?
O5 Mg2 O5 C12 92.0(3) 3_556 . . . ?
Co1 Mg2 O5 C12 165.8(4) . . . . ?
Co1 Mg2 O5 C12 38.8(3) 3_556 . . . ?
Mg1 Mg2 O5 C12 38.8(3) 3_556 . . . ?
O4 Mg2 O5 Co1 150.61(8) 3_556 . . . ?
O4 Mg2 O5 Co1 64.71(8) . . . . ?
O2 Mg2 O5 Co1 -21.42(7) . . . . ?
O2 Mg2 O5 Co1 -125.09(8) 3_556 . . . ?
O5 Mg2 O5 Co1 -73.84(6) 3_556 . . . ?
Co1 Mg2 O5 Co1 -126.98(7) 3_556 . . . ?
Mg1 Mg2 O5 Co1 -126.98(7) 3_556 . . . ?
Mg1 O6 C12 O5 -15.2(4) 8_456 . . . ?
Co1 O6 C12 O5 -15.2(4) 8_456 . . . ?
Mg1 O6 C12 N4 165.5(2) 8_456 . . . ?
Co1 O6 C12 N4 165.5(2) 8_456 . . . ?
Co1 O6 C12 Mg1 0.0 8_456 . . 8_456 ?
Co1 O5 C12 O6 66.2(4) . . . . ?
Mg2 O5 C12 O6 -97.0(4) . . . . ?
Co1 O5 C12 N4 -114.6(3) . . . . ?
Mg2 O5 C12 N4 82.2(4) . . . . ?
Co1 O5 C12 Mg1 57.20(19) . . . 8_456 ?
Mg2 O5 C12 Mg1 -106.0(3) . . . 8_456 ?
O6 C12 N4 C13 -176.9(3) . . . . ?
O5 C12 N4 C13 3.9(5) . . . . ?
Mg1 C12 N4 C13 -158.0(4) 8_456 . . . ?
O6 C12 N4 C15 1.2(5) . . . . ?
O5 C12 N4 C15 -178.1(3) . . . . ?
Mg1 C12 N4 C15 20.0(7) 8_456 . . . ?
C12 N4 C13 C14 92.5(4) . . . . ?
C15 N4 C13 C14 -85.6(5) . . . . ?
C12 N4 C15 C16 -75.0(5) . . . . ?
C13 N4 C15 C16 103.0(5) . . . . ?
